data_9009280
loop_
_publ_author_name
'Edenharter, A.'
'Nowacki, W.'

_publ_section_title
;
 Die kristallstruktur von fuloppit Pb3Sb8S15
;
_journal_name_full 'Neues Jahrbuch fur Mineralogie, Monatshefte'
_journal_page_first 92
_journal_page_last 94
_journal_volume 1974
_journal_year 1974
_chemical_compound_source 'Baia Mare, Romania'
_chemical_formula_sum 'Pb3 S15 Sb8'
_chemical_name_mineral Fuloppite
_space_group_IT_number 15
_symmetry_space_group_name_Hall '-C 2yc'
_symmetry_space_group_name_H-M 'C 1 2/c 1'
_cell_angle_alpha 90
_cell_angle_beta 94.7
_cell_angle_gamma 90
_cell_length_a 13.435
_cell_length_b 11.727
_cell_length_c 16.9340
_cell_formula_units_Z 4
_cell_volume 2659.018
_database_code_amcsd 0014749
_exptl_crystal_density_diffrn 5.187
_cod_original_formula_sum 'Pb3 Sb8 S15'
_cod_database_code 9009280

loop_
_space_group_symop_operation_xyz
x,y,z
1/2+x,1/2+y,z
x,-y,1/2+z
1/2+x,1/2-y,1/2+z
-x,y,1/2-z
1/2-x,1/2+y,1/2-z
-x,-y,-z
1/2-x,1/2-y,-z

loop_
_atom_site_label
_atom_site_fract_x
_atom_site_fract_y
_atom_site_fract_z
_atom_site_U_iso_or_equiv
Pb1 0.00000 0.37140 0.25000 0.02900
Pb2 0.30740 0.42890 0.33260 0.02799
Sb1 0.40860 0.17970 0.15610 0.01545
Sb2 0.37260 0.13630 0.49470 0.01646
Sb3 0.14020 0.25130 0.06050 0.01418
Sb4 0.08890 0.04960 0.41610 0.02140
S1 0.26640 0.02780 0.03590 0.01330
S2 0.35690 0.04930 0.25480 0.01862
S3 0.27190 0.32080 0.15980 0.01684
S4 0.03020 0.41720 0.08290 0.01077
S5 0.18530 0.24580 0.39700 0.02014
S6 0.46640 0.36500 0.46160 0.01456
S7 0.07050 0.13280 0.16420 0.01482
S8 0.00000 0.81670 0.25000 0.01798

loop_
_cod_related_entry_id
_cod_related_entry_database
_cod_related_entry_code
1 AMCSD 0014749
